data_4324892
loop_
_publ_author_name
'Tsun-Ren Chen'
'Hsiu-Pen Lee'
'Jhy-Der Chen'

_publ_section_title
;
 Water Attack Umpolung Aromatic Systems To Release Hydrogen
;
_journal_name_full 'Inorganic Chemistry'
_journal_page_first 3645
_journal_page_last 3650
_journal_paper_doi 10.1021/ic1025944
_journal_volume 50
_journal_year 2011
_chemical_formula_moiety 'C44 H27 Cl F4 Ir N2 O2 P, C H2 Cl2 '
_chemical_formula_sum 'C45 H29 Cl3 F4 Ir N2 O2 P'
_chemical_formula_weight 1035.22
_space_group_IT_number 2
_symmetry_cell_setting triclinic
_symmetry_Int_Tables_number 2
_symmetry_space_group_name_Hall '-P 1'
_symmetry_space_group_name_H-M 'P -1'
_atom_sites_solution_hydrogens geom
_atom_sites_solution_primary direct
_atom_sites_solution_secondary difmap
_audit_creation_method SHELXL-97
_cell_angle_alpha 89.340(2)
_cell_angle_beta 70.900(2)
_cell_angle_gamma 77.471(2)
_cell_formula_units_Z 2
_cell_length_a 10.5124(2)
_cell_length_b 13.2493(4)
_cell_length_c 15.7584(4)
_cell_measurement_reflns_used 18459
_cell_measurement_temperature 105(2)
_cell_measurement_theta_max 29.1809
_cell_measurement_theta_min 2.7330
_cell_volume 2020.43(9)
_computing_cell_refinement
; 
CrysAlis RED, Oxford Diffraction Ltd., 
Version 1.171.32.29 (release 10-06-2008 CrysAlis171 .NET) 
(compiled Jun 10 2008,16:49:55) 
;
_computing_data_collection
; 
CrysAlis CCD, Oxford Diffraction Ltd., 
Version 1.171.32.29 (release 10-06-2008 CrysAlis171 .NET) 
(compiled Jun 10 2008,16:49:55) 
;
_computing_data_reduction
; 
CrysAlis RED, Oxford Diffraction Ltd., 
Version 1.171.32.29 (release 10-06-2008 CrysAlis171 .NET) 
(compiled Jun 10 2008,16:49:55) 
;
_computing_molecular_graphics 'Bruker SHELXTL'
_computing_publication_material 'Bruker SHELXTL'
_computing_structure_refinement 'SHELXL-97 (Sheldrick, 2008)'
_computing_structure_solution 'SHELXS-97 (Sheldrick, 2008)'
_diffrn_ambient_temperature 105(2)
_diffrn_measured_fraction_theta_full 0.999
_diffrn_measured_fraction_theta_max 0.859
_diffrn_measurement_device_type 'CCD detector'
_diffrn_measurement_method '\w scans'
_diffrn_radiation_monochromator graphite
_diffrn_radiation_probe x-ray
_diffrn_radiation_type MoK\a
_diffrn_radiation_wavelength 0.71073
_diffrn_reflns_av_R_equivalents 0.0366
_diffrn_reflns_av_sigmaI/netI 0.0568
_diffrn_reflns_limit_h_max 14
_diffrn_reflns_limit_h_min -11
_diffrn_reflns_limit_k_max 18
_diffrn_reflns_limit_k_min -17
_diffrn_reflns_limit_l_max 20
_diffrn_reflns_limit_l_min -20
_diffrn_reflns_number 17548
_diffrn_reflns_theta_full 26.00
_diffrn_reflns_theta_max 29.11
_diffrn_reflns_theta_min 2.85
_diffrn_source 'fine-focus sealed tube'
_exptl_absorpt_coefficient_mu 3.602
_exptl_absorpt_correction_T_max 1.00000
_exptl_absorpt_correction_T_min 0.36019
_exptl_absorpt_correction_type multi-scan
_exptl_absorpt_process_details
;
CrysAlisPro, Oxford Diffraction Ltd.,
Version 1.171.33.46 (release 27-08-2009 CrysAlis171 .NET)
(compiled Aug 27 2009,17:19:36)
empirical absorption correction using spherical harmonics,
 implemented in SCALE3 ABSPACK scaling algorithm.
;
_exptl_crystal_colour yellow
_exptl_crystal_density_diffrn 1.702
_exptl_crystal_description parallelepiped
_exptl_crystal_F_000 1016
_exptl_crystal_size_max 0.45
_exptl_crystal_size_mid 0.42
_exptl_crystal_size_min 0.13
_refine_diff_density_max 6.561
_refine_diff_density_min -3.543
_refine_diff_density_rms 0.198
_refine_ls_extinction_method none
_refine_ls_goodness_of_fit_ref 1.147
_refine_ls_hydrogen_treatment constr
_refine_ls_matrix_type full
_refine_ls_number_parameters 527
_refine_ls_number_reflns 9336
_refine_ls_number_restraints 1
_refine_ls_restrained_S_all 1.148
_refine_ls_R_factor_all 0.0925
_refine_ls_R_factor_gt 0.0747
_refine_ls_shift/su_max 0.001
_refine_ls_shift/su_mean 0.000
_refine_ls_structure_factor_coef Fsqd
_refine_ls_weighting_details 'calc w=1/[\s^2^(Fo^2^)+(0.0146P)^2^+39.8496P] where P=(Fo^2^+2Fc^2^)/3'
_refine_ls_weighting_scheme calc
_refine_ls_wR_factor_gt 0.1576
_refine_ls_wR_factor_ref 0.1639
_reflns_number_gt 7474
_reflns_number_total 9336
_reflns_threshold_expression >2sigma(I)
_cod_data_source_file ic1025944_si_002_1.cif
_cod_data_source_block 2a
_cod_database_code 4324892

loop_
_symmetry_equiv_pos_as_xyz
'x, y, z'
'-x, -y, -z'

loop_
_atom_site_label
_atom_site_type_symbol
_atom_site_fract_x
_atom_site_fract_y
_atom_site_fract_z
_atom_site_U_iso_or_equiv
_atom_site_adp_type
_atom_site_occupancy
_atom_site_symmetry_multiplicity
_atom_site_calc_flag
_atom_site_refinement_flags
_atom_site_disorder_assembly
_atom_site_disorder_group
Ir Ir 0.90672(4) 0.75656(3) 0.73497(3) 0.03157(13) Uani 1 1 d . . .
Cl1 Cl 1.11259(19) 0.71450(18) 0.77196(16) 0.0275(5) Uani 1 1 d . . .
P P 0.7753(2) 0.72419(18) 0.88377(17) 0.0225(5) Uani 1 1 d . . .
F1 F 0.6517(6) 1.2223(5) 0.8565(7) 0.077(3) Uani 1 1 d . . .
F2 F 1.0399(5) 0.9494(4) 0.8022(5) 0.0466(18) Uani 1 1 d . . .
F3 F 1.3438(9) 0.7784(8) 0.3595(5) 0.088(3) Uani 1 1 d . . .
F4 F 0.9947(7) 0.9634(7) 0.6082(6) 0.087(3) Uani 1 1 d . . .
O1 O 0.5371(7) 0.9141(7) 0.7136(6) 0.055(3) Uani 1 1 d . . .
O2 O 1.1355(8) 0.5026(8) 0.5494(5) 0.048(2) Uani 1 1 d . . .
N1 N 0.7288(8) 0.7972(8) 0.7010(6) 0.039(2) Uani 1 1 d . . .
N2 N 0.9726(8) 0.6008(7) 0.6683(5) 0.034(2) Uani 1 1 d . . .
C1 C 0.6531(9) 0.7481(11) 0.6606(7) 0.047(3) Uani 1 1 d . . .
C2 C 0.6723(11) 0.6512(11) 0.6238(7) 0.045(3) Uani 1 1 d . . .
H2A H 0.7532 0.5990 0.6176 0.054 Uiso 1 1 calc R . .
C3 C 0.5655(11) 0.6331(13) 0.5955(8) 0.060(4) Uani 1 1 d . . .
H3A H 0.5763 0.5674 0.5673 0.072 Uiso 1 1 calc R . .
C4 C 0.4434(12) 0.7081(14) 0.6071(9) 0.065(5) Uani 1 1 d . . .
H4A H 0.3720 0.6917 0.5890 0.078 Uiso 1 1 calc R . .
C5 C 0.4268(11) 0.8047(13) 0.6444(9) 0.057(4) Uani 1 1 d . . .
H5A H 0.3456 0.8569 0.6517 0.069 Uiso 1 1 calc R . .
C6 C 0.5309(10) 0.8231(12) 0.6705(8) 0.051(4) Uani 1 1 d . . .
C7 C 0.6604(10) 0.8913(10) 0.7287(8) 0.049(3) Uani 1 1 d . . .
C8 C 0.7122(10) 0.9591(9) 0.7698(8) 0.041(3) Uani 1 1 d . . .
C9 C 0.6467(11) 1.0623(9) 0.7958(10) 0.058(4) Uani 1 1 d . . .
H9A H 0.5584 1.0904 0.7909 0.069 Uiso 1 1 calc R . .
C10 C 0.7127(10) 1.1224(9) 0.8286(11) 0.063(4) Uani 1 1 d . . .
C11 C 0.8475(10) 1.0834(9) 0.8286(10) 0.057(4) Uani 1 1 d . . .
H11A H 0.8969 1.1267 0.8462 0.068 Uiso 1 1 calc R . .
C12 C 0.9058(9) 0.9809(8) 0.8025(9) 0.044(3) Uani 1 1 d . . .
C13 C 0.8450(9) 0.9117(9) 0.7765(9) 0.045(3) Uani 1 1 d . . .
C14 C 0.9573(9) 0.4983(9) 0.6750(6) 0.031(2) Uani 1 1 d . . .
C15 C 0.8612(10) 0.4505(9) 0.7344(7) 0.036(2) Uani 1 1 d . . .
H15A H 0.7865 0.4892 0.7827 0.043 Uiso 1 1 calc R . .
C16 C 0.8782(11) 0.3448(10) 0.7207(7) 0.043(3) Uani 1 1 d . . .
H16A H 0.8143 0.3109 0.7611 0.052 Uiso 1 1 calc R . .
C17 C 0.9854(12) 0.2866(11) 0.6501(8) 0.051(3) Uani 1 1 d . . .
H17A H 0.9943 0.2139 0.6442 0.061 Uiso 1 1 calc R . .
C18 C 1.0797(13) 0.3323(11) 0.5881(8) 0.050(3) Uani 1 1 d . . .
H18A H 1.1530 0.2938 0.5389 0.060 Uiso 1 1 calc R . .
C19 C 1.0597(11) 0.4372(11) 0.6027(7) 0.043(3) Uani 1 1 d . . .
C20 C 1.0766(10) 0.5960(10) 0.5928(7) 0.040(3) Uani 1 1 d . . .
C21 C 1.1169(10) 0.6886(10) 0.5555(7) 0.041(3) Uani 1 1 d . . .
C22 C 1.2207(12) 0.6862(12) 0.4723(7) 0.054(4) Uani 1 1 d . . .
H22A H 1.2725 0.6223 0.4399 0.065 Uiso 1 1 calc R . .
C23 C 1.2450(14) 0.7772(14) 0.4395(8) 0.061(4) Uani 1 1 d . . .
C24 C 1.1700(14) 0.8684(14) 0.4843(10) 0.069(5) Uani 1 1 d . . .
H24A H 1.1872 0.9320 0.4601 0.083 Uiso 1 1 calc R . .
C25 C 1.0662(11) 0.8677(11) 0.5672(9) 0.055(4) Uani 1 1 d . . .
C26 C 1.0359(10) 0.7794(10) 0.6063(8) 0.045(3) Uani 1 1 d . . .
C27 C 0.7997(8) 0.5906(7) 0.9169(6) 0.0248(19) Uani 1 1 d . . .
C28 C 0.9348(8) 0.5324(7) 0.8949(6) 0.0251(19) Uani 1 1 d . . .
H28A H 1.0098 0.5619 0.8625 0.030 Uiso 1 1 calc R . .
C29 C 0.9602(9) 0.4311(7) 0.9204(7) 0.029(2) Uani 1 1 d . . .
H29A H 1.0525 0.3916 0.9050 0.035 Uiso 1 1 calc R . .
C30 C 0.8511(10) 0.3877(7) 0.9684(7) 0.031(2) Uani 1 1 d . . .
H30A H 0.8682 0.3181 0.9849 0.037 Uiso 1 1 calc R . .
C31 C 0.7151(9) 0.4474(8) 0.9923(7) 0.030(2) Uani 1 1 d . . .
H31A H 0.6402 0.4183 1.0256 0.037 Uiso 1 1 calc R . .
C32 C 0.6899(9) 0.5480(7) 0.9676(6) 0.0258(19) Uani 1 1 d . . .
H32A H 0.5979 0.5884 0.9851 0.031 Uiso 1 1 calc R . .
C33 C 0.5893(8) 0.7679(7) 0.9025(7) 0.025(2) Uani 1 1 d . . .
C34 C 0.5241(8) 0.7100(7) 0.8640(6) 0.0236(19) Uani 1 1 d . . .
H34A H 0.5724 0.6434 0.8356 0.028 Uiso 1 1 calc R . .
C35 C 0.3877(8) 0.7495(7) 0.8670(7) 0.026(2) Uani 1 1 d . . .
H35A H 0.3438 0.7096 0.8406 0.032 Uiso 1 1 calc R . .
C36 C 0.3173(9) 0.8456(8) 0.9081(8) 0.035(2) Uani 1 1 d . . .
H36A H 0.2247 0.8720 0.9103 0.041 Uiso 1 1 calc R . .
C37 C 0.3812(9) 0.9039(8) 0.9461(8) 0.039(3) Uani 1 1 d . . .
H37A H 0.3329 0.9707 0.9741 0.047 Uiso 1 1 calc R . .
C38 C 0.5170(9) 0.8646(7) 0.9435(8) 0.034(2) Uani 1 1 d . . .
H38A H 0.5602 0.9048 0.9702 0.040 Uiso 1 1 calc R . .
C39 C 0.7946(8) 0.7851(7) 0.9822(7) 0.0239(19) Uani 1 1 d . . .
C40 C 0.7068(9) 0.7734(7) 1.0684(7) 0.028(2) Uani 1 1 d . . .
H40A H 0.6357 0.7373 1.0748 0.033 Uiso 1 1 calc R . .
C41 C 0.7215(9) 0.8132(8) 1.1442(8) 0.034(2) Uani 1 1 d . . .
H41A H 0.6621 0.8032 1.2022 0.041 Uiso 1 1 calc R . .
C42 C 0.8235(10) 0.8680(8) 1.1357(8) 0.040(3) Uani 1 1 d . . .
H42A H 0.8333 0.8970 1.1874 0.048 Uiso 1 1 calc R . .
C43 C 0.9102(9) 0.8794(8) 1.0506(8) 0.037(3) Uani 1 1 d . . .
H43A H 0.9801 0.9166 1.0444 0.045 Uiso 1 1 calc R . .
C44 C 0.8980(9) 0.8383(7) 0.9744(8) 0.031(2) Uani 1 1 d . . .
H44A H 0.9600 0.8463 0.9168 0.037 Uiso 1 1 calc R . .
Cl2 Cl 1.4948(3) 0.5598(3) 0.2189(2) 0.0599(9) Uani 1 1 d . A .
Cl3 Cl 1.652(2) 0.5744(15) 0.3349(11) 0.078(3) Uani 0.43(2) 1 d PD A 1
Cl3' Cl 1.6895(17) 0.5955(11) 0.3070(11) 0.078(3) Uani 0.57(2) 1 d PD A 2
C45 C 1.6553(12) 0.5223(11) 0.2319(10) 0.057(4) Uani 1 1 d D . .
H45A H 1.7250 0.5464 0.1818 0.069 Uiso 1 1 calc R A 1
H45B H 1.6822 0.4457 0.2299 0.069 Uiso 1 1 calc R A 1

loop_
_atom_site_aniso_label
_atom_site_aniso_U_11
_atom_site_aniso_U_22
_atom_site_aniso_U_33
_atom_site_aniso_U_23
_atom_site_aniso_U_13
_atom_site_aniso_U_12
Ir 0.01374(16) 0.0473(2) 0.0411(2) 0.02421(18) -0.01682(14) -0.01152(14)
Cl1 0.0120(9) 0.0365(12) 0.0381(13) 0.0122(10) -0.0143(8) -0.0052(8)
P 0.0110(9) 0.0246(11) 0.0369(14) 0.0132(10) -0.0137(9) -0.0059(8)
F1 0.022(3) 0.039(4) 0.156(8) 0.048(5) -0.017(4) -0.002(3)
F2 0.014(2) 0.033(3) 0.098(5) 0.026(3) -0.025(3) -0.007(2)
F3 0.084(6) 0.148(9) 0.044(5) 0.045(5) -0.015(4) -0.062(6)
F4 0.039(4) 0.080(6) 0.114(7) 0.073(6) 0.001(4) 0.000(4)
O1 0.018(3) 0.081(6) 0.077(6) 0.052(5) -0.029(4) -0.013(4)
O2 0.039(4) 0.089(7) 0.024(4) 0.004(4) -0.008(3) -0.037(4)
N1 0.019(4) 0.067(6) 0.038(5) 0.033(5) -0.017(4) -0.013(4)
N2 0.022(4) 0.065(6) 0.024(4) 0.009(4) -0.013(3) -0.020(4)
C1 0.013(4) 0.102(10) 0.034(6) 0.041(7) -0.015(4) -0.022(5)
C2 0.027(5) 0.087(10) 0.033(6) 0.020(6) -0.018(5) -0.023(6)
C3 0.029(6) 0.128(13) 0.036(7) 0.027(7) -0.016(5) -0.036(7)
C4 0.041(7) 0.130(14) 0.054(8) 0.039(9) -0.036(6) -0.053(8)
C5 0.025(5) 0.114(12) 0.055(8) 0.055(8) -0.028(5) -0.039(7)
C6 0.022(5) 0.100(11) 0.039(6) 0.035(7) -0.020(5) -0.017(6)
C7 0.015(4) 0.074(8) 0.067(8) 0.049(7) -0.022(5) -0.013(5)
C8 0.019(4) 0.045(6) 0.060(7) 0.030(6) -0.016(5) -0.007(4)
C9 0.023(5) 0.049(7) 0.098(11) 0.050(7) -0.019(6) -0.005(5)
C10 0.018(5) 0.038(6) 0.126(13) 0.050(8) -0.017(6) -0.005(4)
C11 0.022(5) 0.040(6) 0.109(11) 0.042(7) -0.021(6) -0.011(5)
C12 0.011(4) 0.038(6) 0.087(9) 0.034(6) -0.021(5) -0.005(4)
C13 0.014(4) 0.055(7) 0.073(8) 0.040(6) -0.021(5) -0.012(4)
C14 0.027(5) 0.058(7) 0.022(5) 0.007(5) -0.018(4) -0.025(5)
C15 0.023(4) 0.066(7) 0.026(5) 0.005(5) -0.013(4) -0.018(5)
C16 0.033(5) 0.073(8) 0.034(6) 0.009(6) -0.013(5) -0.031(6)
C17 0.048(7) 0.082(9) 0.036(7) 0.003(6) -0.016(5) -0.036(7)
C18 0.049(7) 0.074(9) 0.025(6) -0.019(6) 0.002(5) -0.030(6)
C19 0.036(5) 0.083(9) 0.021(5) 0.005(6) -0.012(4) -0.033(6)
C20 0.031(5) 0.081(9) 0.021(5) 0.017(6) -0.016(4) -0.029(6)
C21 0.027(5) 0.076(8) 0.032(6) 0.016(6) -0.021(4) -0.021(5)
C22 0.041(6) 0.110(11) 0.027(6) 0.024(7) -0.018(5) -0.042(7)
C23 0.044(7) 0.120(13) 0.030(7) 0.031(8) -0.017(5) -0.036(8)
C24 0.053(8) 0.109(13) 0.059(9) 0.065(10) -0.029(7) -0.036(8)
C25 0.029(5) 0.074(9) 0.065(8) 0.042(7) -0.021(5) -0.011(6)
C26 0.024(5) 0.076(8) 0.044(7) 0.033(6) -0.022(5) -0.015(5)
C27 0.018(4) 0.033(5) 0.030(5) 0.016(4) -0.015(4) -0.009(4)
C28 0.015(4) 0.031(5) 0.034(5) 0.011(4) -0.014(4) -0.006(3)
C29 0.019(4) 0.031(5) 0.039(6) 0.006(4) -0.015(4) -0.002(4)
C30 0.031(5) 0.027(5) 0.037(6) 0.012(4) -0.017(4) -0.005(4)
C31 0.023(4) 0.037(5) 0.035(6) 0.016(4) -0.010(4) -0.012(4)
C32 0.019(4) 0.025(5) 0.036(5) 0.012(4) -0.013(4) -0.005(3)
C33 0.012(4) 0.026(4) 0.039(5) 0.014(4) -0.012(4) -0.005(3)
C34 0.016(4) 0.028(5) 0.031(5) 0.009(4) -0.012(4) -0.006(3)
C35 0.012(4) 0.033(5) 0.044(6) 0.014(4) -0.015(4) -0.015(4)
C36 0.017(4) 0.033(5) 0.060(7) 0.020(5) -0.022(4) -0.005(4)
C37 0.020(4) 0.024(5) 0.080(9) 0.012(5) -0.027(5) -0.003(4)
C38 0.021(4) 0.022(5) 0.067(8) 0.010(5) -0.027(5) -0.005(4)
C39 0.015(4) 0.019(4) 0.041(6) 0.003(4) -0.016(4) 0.000(3)
C40 0.016(4) 0.026(5) 0.047(6) 0.010(4) -0.018(4) -0.004(3)
C41 0.021(4) 0.034(5) 0.048(6) 0.003(5) -0.018(4) 0.003(4)
C42 0.021(5) 0.036(6) 0.065(8) -0.006(5) -0.023(5) 0.004(4)
C43 0.016(4) 0.029(5) 0.068(8) -0.004(5) -0.018(5) -0.001(4)
C44 0.013(4) 0.025(5) 0.056(7) 0.009(5) -0.015(4) -0.002(3)
Cl2 0.0268(13) 0.094(3) 0.058(2) -0.0173(18) -0.0187(13) -0.0047(14)
Cl3 0.084(8) 0.075(6) 0.120(7) 0.015(5) -0.079(7) -0.042(3)
Cl3' 0.084(8) 0.075(6) 0.120(7) 0.015(5) -0.079(7) -0.042(3)
C45 0.030(6) 0.064(8) 0.078(10) 0.005(7) -0.024(6) -0.001(6)

loop_
_atom_type_symbol
_atom_type_description
_atom_type_scat_dispersion_real
_atom_type_scat_dispersion_imag
_atom_type_scat_source
C C 0.0033 0.0016 'International Tables Vol C Tables 4.2.6.8 and 6.1.1.4'
H H 0.0000 0.0000 'International Tables Vol C Tables 4.2.6.8 and 6.1.1.4'
N N 0.0061 0.0033 'International Tables Vol C Tables 4.2.6.8 and 6.1.1.4'
O O 0.0106 0.0060 'International Tables Vol C Tables 4.2.6.8 and 6.1.1.4'
F F 0.0171 0.0103 'International Tables Vol C Tables 4.2.6.8 and 6.1.1.4'
P P 0.1023 0.0942 'International Tables Vol C Tables 4.2.6.8 and 6.1.1.4'
Cl Cl 0.1484 0.1585 'International Tables Vol C Tables 4.2.6.8 and 6.1.1.4'
Ir Ir -1.4442 7.9887 'International Tables Vol C Tables 4.2.6.8 and 6.1.1.4'

loop_
_geom_angle_atom_site_label_1
_geom_angle_atom_site_label_2
_geom_angle_atom_site_label_3
_geom_angle
C13 Ir N1 79.7(4)
C13 Ir C26 94.6(5)
N1 Ir C26 93.5(3)
C13 Ir N2 170.2(4)
N1 Ir N2 95.0(4)
C26 Ir N2 77.4(4)
C13 Ir Cl1 99.1(3)
N1 Ir Cl1 178.3(2)
C26 Ir Cl1 85.3(3)
N2 Ir Cl1 86.0(2)
C13 Ir P 87.1(3)
N1 Ir P 90.7(2)
C26 Ir P 175.6(3)
N2 Ir P 101.3(2)
Cl1 Ir P 90.40(7)
C27 P C33 105.6(4)
C27 P C39 97.9(4)
C33 P C39 102.7(4)
C27 P Ir 117.9(3)
C33 P Ir 110.4(3)
C39 P Ir 120.2(3)
C7 O1 C6 105.4(9)
C20 O2 C19 103.9(9)
C7 N1 C1 109.2(9)
C7 N1 Ir 112.9(7)
C1 N1 Ir 137.7(8)
C20 N2 C14 103.1(10)
C20 N2 Ir 110.8(8)
C14 N2 Ir 145.9(7)
C2 C1 C6 120.7(11)
C2 C1 N1 134.6(10)
C6 C1 N1 104.6(12)
C1 C2 C3 115.9(12)
C1 C2 H2A 122.0
C3 C2 H2A 122.0
C2 C3 C4 122.7(15)
C2 C3 H3A 118.6
C4 C3 H3A 118.6
C5 C4 C3 120.1(11)
C5 C4 H4A 120.0
C3 C4 H4A 120.0
C6 C5 C4 117.4(13)
C6 C5 H5A 121.3
C4 C5 H5A 121.3
C5 C6 C1 123.1(15)
C5 C6 O1 128.5(12)
C1 C6 O1 108.3(10)
N1 C7 O1 112.5(11)
N1 C7 C8 121.7(8)
O1 C7 C8 125.8(12)
C9 C8 C7 123.8(10)
C9 C8 C13 123.6(11)
C7 C8 C13 112.5(10)
C10 C9 C8 118.3(9)
C10 C9 H9A 120.9
C8 C9 H9A 120.9
F1 C10 C9 120.3(9)
F1 C10 C11 118.9(13)
C9 C10 C11 120.7(12)
C12 C11 C10 117.9(12)
C12 C11 H11A 121.1
C10 C11 H11A 121.1
C13 C12 C11 126.3(9)
C13 C12 F2 119.6(9)
C11 C12 F2 114.2(10)
C12 C13 C8 112.8(10)
C12 C13 Ir 134.3(7)
C8 C13 Ir 112.7(9)
C15 C14 C19 117.7(10)
C15 C14 N2 133.4(10)
C19 C14 N2 108.8(9)
C16 C15 C14 117.8(10)
C16 C15 H15A 121.1
C14 C15 H15A 121.1
C15 C16 C17 122.3(10)
C15 C16 H16A 118.8
C17 C16 H16A 118.8
C18 C17 C16 121.3(13)
C18 C17 H17A 119.4
C16 C17 H17A 119.4
C19 C18 C17 115.2(11)
C19 C18 H18A 122.4
C17 C18 H18A 122.4
C18 C19 O2 127.1(11)
C18 C19 C14 125.6(10)
O2 C19 C14 107.3(11)
N2 C20 O2 116.9(10)
N2 C20 C21 121.1(12)
O2 C20 C21 121.9(10)
C26 C21 C22 124.1(12)
C26 C21 C20 113.6(10)
C22 C21 C20 122.1(13)
C23 C22 C21 118.2(15)
C23 C22 H22A 120.9
C21 C22 H22A 120.9
C24 C23 F3 118.7(14)
C24 C23 C22 121.3(12)
F3 C23 C22 120.1(16)
C23 C24 C25 118.9(13)
C23 C24 H24A 120.5
C25 C24 H24A 120.5
C26 C25 F4 120.9(11)
C26 C25 C24 123.8(14)
F4 C25 C24 115.3(12)
C25 C26 C21 113.7(11)
C25 C26 Ir 131.1(11)
C21 C26 Ir 114.7(8)
C28 C27 C32 119.6(8)
C28 C27 P 117.5(6)
C32 C27 P 122.8(6)
C29 C28 C27 120.3(8)
C29 C28 H28A 119.9
C27 C28 H28A 119.9
C30 C29 C28 120.1(8)
C30 C29 H29A 119.9
C28 C29 H29A 119.9
C29 C30 C31 119.5(8)
C29 C30 H30A 120.2
C31 C30 H30A 120.2
C32 C31 C30 120.4(8)
C32 C31 H31A 119.8
C30 C31 H31A 119.8
C31 C32 C27 120.1(8)
C31 C32 H32A 120.0
C27 C32 H32A 120.0
C38 C33 C34 118.8(8)
C38 C33 P 120.8(7)
C34 C33 P 119.8(7)
C33 C34 C35 120.3(9)
C33 C34 H34A 119.9
C35 C34 H34A 119.9
C36 C35 C34 120.2(8)
C36 C35 H35A 119.9
C34 C35 H35A 119.9
C35 C36 C37 120.0(8)
C35 C36 H36A 120.0
C37 C36 H36A 120.0
C36 C37 C38 119.9(10)
C36 C37 H37A 120.0
C38 C37 H37A 120.0
C33 C38 C37 120.8(9)
C33 C38 H38A 119.6
C37 C38 H38A 119.6
C44 C39 C40 118.4(9)
C44 C39 P 122.4(8)
C40 C39 P 119.2(6)
C41 C40 C39 121.3(8)
C41 C40 H40A 119.4
C39 C40 H40A 119.4
C40 C41 C42 119.9(10)
C40 C41 H41A 120.0
C42 C41 H41A 120.0
C43 C42 C41 118.8(11)
C43 C42 H42A 120.6
C41 C42 H42A 120.6
C44 C43 C42 121.8(9)
C44 C43 H43A 119.1
C42 C43 H43A 119.1
C43 C44 C39 119.8(10)
C43 C44 H44A 120.1
C39 C44 H44A 120.1
Cl3' C45 Cl2 117.3(9)
Cl3' C45 Cl3 19.8(5)
Cl2 C45 Cl3 110.6(10)
Cl3' C45 H45A 89.8
Cl2 C45 H45A 109.5
Cl3 C45 H45A 109.5
Cl3' C45 H45B 120.1
Cl2 C45 H45B 109.5
Cl3 C45 H45B 109.5
H45A C45 H45B 108.1

loop_
_geom_bond_atom_site_label_1
_geom_bond_atom_site_label_2
_geom_bond_distance
Ir C13 2.061(13)
Ir N1 2.071(7)
Ir C26 2.100(11)
Ir N2 2.190(10)
Ir Cl1 2.3726(18)
Ir P 2.389(2)
P C27 1.827(9)
P C33 1.839(8)
P C39 1.845(10)
F1 C10 1.348(14)
F2 C12 1.379(9)
F3 C23 1.348(14)
F4 C25 1.370(17)
O1 C7 1.363(10)
O1 C6 1.415(17)
O2 C20 1.339(15)
O2 C19 1.392(13)
N1 C7 1.296(16)
N1 C1 1.423(15)
N2 C20 1.317(13)
N2 C14 1.401(13)
C1 C2 1.362(18)
C1 C6 1.407(16)
C2 C3 1.402(14)
C2 H2A 0.9500
C3 C4 1.40(2)
C3 H3A 0.9500
C4 C5 1.37(2)
C4 H4A 0.9500
C5 C6 1.356(15)
C5 H5A 0.9500
C7 C8 1.407(18)
C8 C9 1.391(17)
C8 C13 1.438(12)
C9 C10 1.36(2)
C9 H9A 0.9500
C10 C11 1.399(14)
C11 C12 1.370(16)
C11 H11A 0.9500
C12 C13 1.362(16)
C14 C15 1.394(13)
C14 C19 1.397(16)
C15 C16 1.382(16)
C15 H15A 0.9500
C16 C17 1.388(17)
C16 H16A 0.9500
C17 C18 1.385(16)
C17 H17A 0.9500
C18 C19 1.370(18)
C18 H18A 0.9500
C20 C21 1.441(16)
C21 C26 1.395(18)
C21 C22 1.400(15)
C22 C23 1.35(2)
C22 H22A 0.9500
C23 C24 1.35(2)
C24 C25 1.404(18)
C24 H24A 0.9500
C25 C26 1.366(16)
C27 C28 1.394(11)
C27 C32 1.399(12)
C28 C29 1.391(12)
C28 H28A 0.9500
C29 C30 1.388(13)
C29 H29A 0.9500
C30 C31 1.405(13)
C30 H30A 0.9500
C31 C32 1.378(12)
C31 H31A 0.9500
C32 H32A 0.9500
C33 C38 1.382(13)
C33 C34 1.391(12)
C34 C35 1.401(11)
C34 H34A 0.9500
C35 C36 1.373(14)
C35 H35A 0.9500
C36 C37 1.381(14)
C36 H36A 0.9500
C37 C38 1.396(11)
C37 H37A 0.9500
C38 H38A 0.9500
C39 C44 1.392(12)
C39 C40 1.399(13)
C40 C41 1.378(14)
C40 H40A 0.9500
C41 C42 1.391(14)
C41 H41A 0.9500
C42 C43 1.380(16)
C42 H42A 0.9500
C43 C44 1.379(15)
C43 H43A 0.9500
C44 H44A 0.9500
Cl2 C45 1.731(11)
Cl3 C45 1.758(18)
Cl3' C45 1.711(16)
C45 H45A 0.9900
C45 H45B 0.9900

loop_
_platon_squeeze_void_nr
_platon_squeeze_void_average_x
_platon_squeeze_void_average_y
_platon_squeeze_void_average_z
_platon_squeeze_void_volume
_platon_squeeze_void_count_electrons
_platon_squeeze_void_content
1 0.500 0.000 0.500 186 46 ' '
